data_2213477
loop_
_publ_author_name
'Cao, Cheng'
'Xiao, Tai'
'Wei, Tai-Bao'
'Zhang, You-Ming'

_publ_section_title <i>N</i>-Benzoyl-<i>N</i>'-(2-{2-[2-(<i>N</i>-benzoylthioureido)phenoxy]ethoxy}phenyl)thiourea
_journal_coeditor_code LX2003
_journal_issue 5
_journal_name_full 'Acta Crystallographica Section E'
_journal_page_first o2699
_journal_page_last o2701
_journal_paper_doi 10.1107/S1600536807018661
_journal_volume 63
_journal_year 2007
_chemical_formula_iupac 'C30 H26 N4 O4 S2'
_chemical_formula_moiety 'C30 H26 N4 O4 S2'
_chemical_formula_sum 'C30 H26 N4 O4 S2'
_chemical_formula_weight 570.67
_chemical_name_systematic
;
N-Benzoyl-N'-(2-{2-[2-(N-benzoylthioureido)phenoxy]ethoxy}phenyl)thiourea
;
_space_group_IT_number 14
_symmetry_cell_setting monoclinic
_symmetry_space_group_name_Hall '-P 2yn'
_symmetry_space_group_name_H-M 'P 1 21/n 1'
_atom_sites_solution_hydrogens geom
_atom_sites_solution_primary direct
_atom_sites_solution_secondary difmap
_audit_creation_method SHELXL97
_cell_angle_alpha 90.00
_cell_angle_beta 108.408(2)
_cell_angle_gamma 90.00
_cell_formula_units_Z 2
_cell_length_a 14.1248(7)
_cell_length_b 5.5175(3)
_cell_length_c 19.1790(10)
_cell_measurement_reflns_used 2068
_cell_measurement_temperature 294(2)
_cell_measurement_theta_max 26.48
_cell_measurement_theta_min 3.04
_cell_volume 1418.21(13)
_computing_cell_refinement 'SAINT (Bruker, 1998)'
_computing_data_collection 'SMART (Bruker, 1998)'
_computing_data_reduction SAINT
_computing_molecular_graphics 'ORTEP-3 (Farrugia, 1997) and DIAMOND (Brandenburg, 1998)'
_computing_publication_material SHELXTL
_computing_structure_refinement SHELXTL
_computing_structure_solution 'SHELXTL (Sheldrick, 1997)'
_diffrn_ambient_temperature 294(2)
_diffrn_detector_area_resol_mean 10.00
_diffrn_measured_fraction_theta_full 0.995
_diffrn_measured_fraction_theta_max 0.995
_diffrn_measurement_device_type 'Bruker SMART CCD area-detector'
_diffrn_measurement_method '\f and \w'
_diffrn_radiation_monochromator graphite
_diffrn_radiation_source 'fine-focus sealed tube'
_diffrn_radiation_type MoK\a
_diffrn_radiation_wavelength 0.71073
_diffrn_reflns_av_R_equivalents 0.1698
_diffrn_reflns_av_sigmaI/netI 0.1396
_diffrn_reflns_limit_h_max 16
_diffrn_reflns_limit_h_min -14
_diffrn_reflns_limit_k_max 6
_diffrn_reflns_limit_k_min -6
_diffrn_reflns_limit_l_max 22
_diffrn_reflns_limit_l_min -21
_diffrn_reflns_number 6813
_diffrn_reflns_theta_full 25.00
_diffrn_reflns_theta_max 25.00
_diffrn_reflns_theta_min 2.24
_diffrn_standards_number 0
_exptl_absorpt_coefficient_mu 0.230
_exptl_absorpt_correction_type none
_exptl_crystal_colour colourless
_exptl_crystal_density_diffrn 1.336
_exptl_crystal_density_method 'not measured'
_exptl_crystal_description block
_exptl_crystal_F_000 596
_exptl_crystal_size_max 0.39
_exptl_crystal_size_mid 0.23
_exptl_crystal_size_min 0.08
_refine_diff_density_max 0.397
_refine_diff_density_min -0.396
_refine_ls_extinction_method none
_refine_ls_goodness_of_fit_ref 0.950
_refine_ls_hydrogen_treatment constr
_refine_ls_matrix_type full
_refine_ls_number_parameters 181
_refine_ls_number_reflns 2485
_refine_ls_number_restraints 0
_refine_ls_restrained_S_all 0.950
_refine_ls_R_factor_all 0.0864
_refine_ls_R_factor_gt 0.0691
_refine_ls_shift/su_max 0.000
_refine_ls_shift/su_mean 0.000
_refine_ls_structure_factor_coef Fsqd
_refine_ls_weighting_details 'calc w = 1/[\s^2^(Fo^2^)+(0.0891P)^2^] where P=(Fo^2^+2Fc^2^)/3'
_refine_ls_weighting_scheme calc
_refine_ls_wR_factor_gt 0.1708
_refine_ls_wR_factor_ref 0.1881
_reflns_number_gt 1689
_reflns_number_total 2485
_reflns_threshold_expression I>2\s(I)
_cod_data_source_file lx2003.cif
_cod_data_source_block I
_cod_original_sg_symbol_Hall -p_2yn
_cod_original_sg_symbol_H-M 'P 21/n'
_cod_database_code 2213477
_cod_database_fobs_code 2213477

loop_
_symmetry_equiv_pos_as_xyz
'x, y, z'
'-x+1/2, y+1/2, -z+1/2'
'-x, -y, -z'
'x-1/2, -y-1/2, z-1/2'

loop_
_atom_site_type_symbol
_atom_site_label
_atom_site_fract_x
_atom_site_fract_y
_atom_site_fract_z
_atom_site_U_iso_or_equiv
_atom_site_adp_type
_atom_site_calc_flag
_atom_site_refinement_flags
_atom_site_occupancy
S S 0.48978(5) 0.17436(18) 0.09278(4) 0.0734(4) Uani d . 1
O O1 0.16747(13) -0.0118(3) -0.03308(10) 0.0618(6) Uani d . 1
O O2 0.12806(13) 0.4622(4) 0.05001(11) 0.0649(6) Uani d . 1
N N1 0.33694(15) -0.0512(4) 0.00232(12) 0.0537(6) Uani d . 1
H H1N1 0.3840 -0.1339 -0.0058 0.064 Uiso calc R 1
N N2 0.29423(15) 0.2477(4) 0.07012(12) 0.0496(6) Uani d . 1
H H2N2 0.2355 0.1950 0.0466 0.060 Uiso calc R 1
C C1 0.2323(2) -0.3102(5) -0.09469(15) 0.0517(7) Uani d . 1
C C2 0.3056(2) -0.4829(5) -0.09043(17) 0.0586(8) Uani d . 1
H H2 0.3647 -0.4790 -0.0513 0.070 Uiso calc R 1
C C3 0.2920(3) -0.6585(5) -0.1431(2) 0.0697(9) Uani d . 1
H H3 0.3421 -0.7713 -0.1401 0.084 Uiso calc R 1
C C4 0.2036(3) -0.6677(6) -0.2008(2) 0.0772(10) Uani d . 1
H H4 0.1940 -0.7878 -0.2364 0.093 Uiso calc R 1
C C5 0.1306(3) -0.5013(6) -0.2056(2) 0.0820(11) Uani d . 1
H H5 0.0716 -0.5069 -0.2448 0.098 Uiso calc R 1
C C6 0.1442(2) -0.3242(6) -0.15244(18) 0.0709(9) Uani d . 1
H H6 0.0935 -0.2132 -0.1555 0.085 Uiso calc R 1
C C7 0.29591(18) 0.4453(5) 0.11721(14) 0.0475(7) Uani d . 1
C C8 0.20437(18) 0.5646(5) 0.10427(14) 0.0492(7) Uani d . 1
C C9 0.1968(2) 0.7652(6) 0.14449(16) 0.0621(8) Uani d . 1
H H9 0.1361 0.8454 0.1348 0.074 Uiso calc R 1
C C10 0.2801(2) 0.8479(6) 0.19963(17) 0.0670(9) Uani d . 1
H H10 0.2756 0.9844 0.2269 0.080 Uiso calc R 1
C C11 0.3673(2) 0.7298(7) 0.21351(18) 0.0750(10) Uani d . 1
H H11 0.4224 0.7846 0.2513 0.090 Uiso calc R 1
C C12 0.3775(2) 0.5302(6) 0.17347(18) 0.0678(9) Uani d . 1
H H12 0.4388 0.4523 0.1841 0.081 Uiso calc R 1
C C14 0.24112(19) -0.1160(5) -0.03972(15) 0.0507(7) Uani d . 1
C C13 0.36826(19) 0.1287(5) 0.05589(14) 0.0492(7) Uani d . 1
C C15 0.03241(18) 0.5768(6) 0.03060(16) 0.0586(8) Uani d . 1
H H15A 0.0360 0.7417 0.0141 0.070 Uiso calc R 1
H H15B 0.0070 0.5793 0.0720 0.070 Uiso calc R 1

loop_
_atom_site_aniso_label
_atom_site_aniso_U_11
_atom_site_aniso_U_22
_atom_site_aniso_U_33
_atom_site_aniso_U_12
_atom_site_aniso_U_13
_atom_site_aniso_U_23
S 0.0188(4) 0.1374(9) 0.0584(5) 0.0027(4) 0.0041(4) -0.0124(4)
O1 0.0228(10) 0.0969(15) 0.0622(12) 0.0031(9) 0.0084(9) -0.0125(10)
O2 0.0243(10) 0.0948(15) 0.0609(12) 0.0137(9) -0.0076(9) -0.0175(10)
N1 0.0229(11) 0.0876(16) 0.0484(12) 0.0092(11) 0.0082(10) 0.0013(12)
N2 0.0189(11) 0.0802(15) 0.0471(12) -0.0023(10) 0.0067(10) -0.0005(11)
C1 0.0355(15) 0.0675(18) 0.0523(16) 0.0025(12) 0.0140(13) 0.0075(13)
C2 0.0456(17) 0.0677(19) 0.0623(17) 0.0053(14) 0.0172(15) 0.0184(15)
C3 0.066(2) 0.0618(19) 0.088(2) 0.0141(15) 0.035(2) 0.0076(17)
C4 0.075(3) 0.080(2) 0.081(2) -0.0023(19) 0.031(2) -0.0134(18)
C5 0.053(2) 0.108(3) 0.078(2) 0.002(2) 0.0109(19) -0.026(2)
C6 0.0366(17) 0.099(2) 0.069(2) 0.0088(15) 0.0052(16) -0.0181(18)
C7 0.0273(13) 0.0719(17) 0.0396(13) -0.0040(12) 0.0054(11) 0.0050(13)
C8 0.0279(14) 0.0702(17) 0.0421(14) -0.0024(12) 0.0003(12) 0.0029(13)
C9 0.0476(18) 0.0756(19) 0.0552(16) 0.0053(15) 0.0051(15) -0.0009(15)
C10 0.055(2) 0.081(2) 0.0590(18) -0.0104(16) 0.0098(16) -0.0090(15)
C11 0.0424(19) 0.109(3) 0.0624(19) -0.0237(18) 0.0004(16) -0.0206(19)
C12 0.0250(14) 0.112(3) 0.0590(17) -0.0082(15) 0.0022(14) -0.0093(17)
C14 0.0264(14) 0.0748(18) 0.0488(15) 0.0033(12) 0.0089(12) 0.0077(13)
C13 0.0243(13) 0.0821(19) 0.0386(13) 0.0043(13) 0.0060(11) 0.0066(13)
C15 0.0206(13) 0.090(2) 0.0571(16) 0.0107(13) 0.0011(12) -0.0095(15)

loop_
_atom_type_symbol
_atom_type_description
_atom_type_scat_dispersion_real
_atom_type_scat_dispersion_imag
_atom_type_scat_source
C C 0.0033 0.0016 'International Tables Vol C Tables 4.2.6.8 and 6.1.1.4'
H H 0.0000 0.0000 'International Tables Vol C Tables 4.2.6.8 and 6.1.1.4'
N N 0.0061 0.0033 'International Tables Vol C Tables 4.2.6.8 and 6.1.1.4'
O O 0.0106 0.0060 'International Tables Vol C Tables 4.2.6.8 and 6.1.1.4'
S S 0.1246 0.1234 'International Tables Vol C Tables 4.2.6.8 and 6.1.1.4'

loop_
_geom_angle_atom_site_label_1
_geom_angle_atom_site_label_2
_geom_angle_atom_site_label_3
_geom_angle_site_symmetry_1
_geom_angle_site_symmetry_3
_geom_angle
C8 O2 C15 . . 118.0(2)
C14 N1 C13 . . 129.5(2)
C14 N1 H1N1 . . 115.3
C13 N1 H1N1 . . 115.3
C13 N2 C7 . . 131.0(2)
C13 N2 H2N2 . . 114.5
C7 N2 H2N2 . . 114.5
C6 C1 C2 . . 118.3(3)
C6 C1 C14 . . 117.6(2)
C2 C1 C14 . . 124.1(3)
C3 C2 C1 . . 120.9(3)
C3 C2 H2 . . 119.6
C1 C2 H2 . . 119.6
C2 C3 C4 . . 119.8(3)
C2 C3 H3 . . 120.1
C4 C3 H3 . . 120.1
C5 C4 C3 . . 120.2(3)
C5 C4 H4 . . 119.9
C3 C4 H4 . . 119.9
C4 C5 C6 . . 120.1(3)
C4 C5 H5 . . 120.0
C6 C5 H5 . . 120.0
C5 C6 C1 . . 120.7(3)
C5 C6 H6 . . 119.6
C1 C6 H6 . . 119.6
C12 C7 C8 . . 118.2(3)
C12 C7 N2 . . 126.9(3)
C8 C7 N2 . . 114.9(2)
O2 C8 C9 . . 125.5(2)
O2 C8 C7 . . 113.8(3)
C9 C8 C7 . . 120.7(3)
C8 C9 C10 . . 119.7(3)
C8 C9 H9 . . 120.2
C10 C9 H9 . . 120.2
C11 C10 C9 . . 119.7(3)
C11 C10 H10 . . 120.1
C9 C10 H10 . . 120.1
C10 C11 C12 . . 121.9(3)
C10 C11 H11 . . 119.0
C12 C11 H11 . . 119.0
C11 C12 C7 . . 119.8(3)
C11 C12 H12 . . 120.1
C7 C12 H12 . . 120.1
O1 C14 N1 . . 121.5(3)
O1 C14 C1 . . 121.9(2)
N1 C14 C1 . . 116.6(2)
N2 C13 N1 . . 114.4(2)
N2 C13 S . . 127.7(2)
N1 C13 S . . 117.86(19)
O2 C15 C15 . 3_565 104.3(3)
O2 C15 H15A . . 110.9
C15 C15 H15A 3_565 . 110.9
O2 C15 H15B . . 110.9
C15 C15 H15B 3_565 . 110.9
H15A C15 H15B . . 108.9

loop_
_geom_bond_atom_site_label_1
_geom_bond_atom_site_label_2
_geom_bond_site_symmetry_2
_geom_bond_distance
S C13 . 1.656(3)
O1 C14 . 1.230(3)
O2 C8 . 1.362(3)
O2 C15 . 1.430(3)
N1 C14 . 1.386(3)
N1 C13 . 1.396(4)
N1 H1N1 . 0.8600
N2 C13 . 1.334(3)
N2 C7 . 1.411(3)
N2 H2N2 . 0.8600
C1 C6 . 1.383(4)
C1 C2 . 1.390(4)
C1 C14 . 1.481(4)
C2 C3 . 1.369(4)
C2 H2 . 0.9300
C3 C4 . 1.383(5)
C3 H3 . 0.9300
C4 C5 . 1.361(4)
C4 H4 . 0.9300
C5 C6 . 1.381(4)
C5 H5 . 0.9300
C6 H6 . 0.9300
C7 C12 . 1.388(4)
C7 C8 . 1.401(4)
C8 C9 . 1.373(4)
C9 C10 . 1.388(4)
C9 H9 . 0.9300
C10 C11 . 1.344(5)
C10 H10 . 0.9300
C11 C12 . 1.376(4)
C11 H11 . 0.9300
C12 H12 . 0.9300
C15 C15 3_565 1.502(5)
C15 H15A . 0.9700
C15 H15B . 0.9700

loop_
_geom_hbond_atom_site_label_D
_geom_hbond_atom_site_label_H
_geom_hbond_atom_site_label_A
_geom_hbond_site_symmetry_A
_geom_hbond_distance_DH
_geom_hbond_distance_HA
_geom_hbond_distance_DA
_geom_hbond_angle_DHA
N1 H1N1 S 3_655 0.86 2.81 3.549(2) 145.2
N2 H2N2 O1 . 0.86 1.91 2.634(3) 141.4
N2 H2N2 O2 . 0.86 2.13 2.547(3) 109.2
